data_1513791
loop_
_publ_author_name
'Zhu, Congqing'
'Luo, Ming'
'Zhu, Qin'
'Zhu, Jun'
'Schleyer, Paul V. R.'
'Wu, Judy I-Chia'
'Lu, Xin'
'Xia, Haiping'

_publ_section_title
;
 Planar M\"obius aromatic pentalenes incorporating 16 and 18 valence
 electron osmiums.
;
_journal_name_full 'Nature communications'
_journal_page_first 3265
_journal_paper_doi 10.1038/ncomms4265
_journal_volume 5
_journal_year 2014
_chemical_formula_moiety 'C65 H54 O3 Os P3 S,Cl,2.5(CH2ClCH2Cl),H2O'
_chemical_formula_sum 'C70 H66 Cl6 O4 Os P3 S'
_chemical_formula_weight 1499.10
_chemical_name_systematic
; 
 ? 
;
_space_group_IT_number 14
_symmetry_cell_setting monoclinic
_symmetry_space_group_name_Hall '-P 2ybc'
_symmetry_space_group_name_H-M 'P 1 21/c 1'
_atom_sites_solution_hydrogens geom
_atom_sites_solution_primary direct
_atom_sites_solution_secondary difmap
_audit_creation_method SHELXL-97
_cell_angle_alpha 90.00
_cell_angle_beta 95.780(2)
_cell_angle_gamma 90.00
_cell_formula_units_Z 4
_cell_length_a 23.9712(5)
_cell_length_b 10.7966(3)
_cell_length_c 25.4621(5)
_cell_measurement_reflns_used 14740
_cell_measurement_temperature 142.9
_cell_measurement_theta_max 29.0490
_cell_measurement_theta_min 2.7148
_cell_volume 6556.3(3)
_computing_cell_refinement 'CrysAlis RED (Oxford Diffraction, 2008)'
_computing_data_collection 'CrysAlis CCD (Oxford Diffraction, 2008)'
_computing_data_reduction 'CrysAlis RED (Oxford Diffraction, 2008)'
_computing_molecular_graphics 'SHELXL-97 (Sheldrick, 1997)'
_computing_publication_material 'SHELXL-97 (Sheldrick, 1997)'
_computing_structure_refinement 'SHELXL-97 (Sheldrick, 1997)'
_computing_structure_solution 'SHELXS-97 (Sheldrick, 1990)'
_diffrn_ambient_temperature 142.9
_diffrn_measured_fraction_theta_full 0.998
_diffrn_measured_fraction_theta_max 0.998
_diffrn_radiation_monochromator graphite
_diffrn_radiation_source 'fine-focus sealed tube'
_diffrn_radiation_type MoK\a
_diffrn_radiation_wavelength 0.71073
_diffrn_reflns_av_R_equivalents 0.0401
_diffrn_reflns_av_sigmaI/netI 0.0516
_diffrn_reflns_limit_h_max 28
_diffrn_reflns_limit_h_min -28
_diffrn_reflns_limit_k_max 12
_diffrn_reflns_limit_k_min -11
_diffrn_reflns_limit_l_max 30
_diffrn_reflns_limit_l_min -30
_diffrn_reflns_number 29791
_diffrn_reflns_theta_full 25.00
_diffrn_reflns_theta_max 25.00
_diffrn_reflns_theta_min 2.72
_exptl_absorpt_coefficient_mu 2.343
_exptl_absorpt_correction_T_max 1.00000
_exptl_absorpt_correction_T_min 0.71022
_exptl_absorpt_correction_type multi-scan
_exptl_absorpt_process_details
;
CrysAlisPro, Oxford Diffraction Ltd.,
Version 1.171.34.44 (release 25-10-2010 CrysAlis171 .NET)
(compiled Oct 25 2010,18:11:34)
Empirical absorption correction using spherical harmonics,
 implemented in SCALE3 ABSPACK scaling algorithm.
;
_exptl_crystal_colour red
_exptl_crystal_density_diffrn 1.519
_exptl_crystal_density_method 'not measured'
_exptl_crystal_description bolck
_exptl_crystal_F_000 3028
_exptl_crystal_size_max 0.15
_exptl_crystal_size_mid 0.15
_exptl_crystal_size_min 0.08
_refine_diff_density_max 1.252
_refine_diff_density_min -1.205
_refine_diff_density_rms 0.096
_refine_ls_extinction_method none
_refine_ls_goodness_of_fit_ref 1.027
_refine_ls_hydrogen_treatment constr
_refine_ls_matrix_type full
_refine_ls_number_parameters 793
_refine_ls_number_reflns 11526
_refine_ls_number_restraints 13
_refine_ls_restrained_S_all 1.048
_refine_ls_R_factor_all 0.0439
_refine_ls_R_factor_gt 0.0325
_refine_ls_shift/su_max 0.002
_refine_ls_shift/su_mean 0.000
_refine_ls_structure_factor_coef Fsqd
_refine_ls_weighting_details 'calc w=1/[\s^2^(Fo^2^)+(0.0292P)^2^+1.0808P] where P=(Fo^2^+2Fc^2^)/3'
_refine_ls_weighting_scheme calc
_refine_ls_wR_factor_gt 0.0668
_refine_ls_wR_factor_ref 0.0705
_reflns_number_gt 9772
_reflns_number_total 11526
_reflns_threshold_expression >2sigma(I)
_cod_data_source_file ncomms4265-s3.txt
_cod_data_source_block 1
_cod_depositor_comments
;
The following automatic conversions were performed:

'_symmetry_cell_setting' value 'Monoclinic' changed to 'monoclinic'
according to
/usr/data/users/saulius/automatic-downloads/current/Nature/lib/dictionaries/cif_core.dic
dictionary named 'cif_core.dic' version 2.4.2 from 2011-04-26.

Automatic conversion script
Id: cif_fix_values 2281 2013-09-26 08:29:07Z andrius 
;
_cod_original_sg_symbol_H-M P2(1)/c
_cod_database_code 1513791

loop_
_symmetry_equiv_pos_as_xyz
'x, y, z'
'-x, y+1/2, -z+1/2'
'-x, -y, -z'
'x, -y-1/2, z-1/2'

loop_
_atom_site_label
_atom_site_type_symbol
_atom_site_fract_x
_atom_site_fract_y
_atom_site_fract_z
_atom_site_U_iso_or_equiv
_atom_site_adp_type
_atom_site_occupancy
_atom_site_symmetry_multiplicity
_atom_site_calc_flag
_atom_site_refinement_flags
_atom_site_disorder_assembly
_atom_site_disorder_group
Os1 Os 0.320128(6) 0.085543(13) 0.358463(5) 0.01265(5) Uani 1 1 d . . .
P1 P 0.30036(4) 0.00873(9) 0.44322(3) 0.0166(2) Uani 1 1 d . . .
P2 P 0.35081(4) 0.16687(9) 0.27908(3) 0.0151(2) Uani 1 1 d . . .
P3 P 0.12712(4) 0.16464(9) 0.30823(3) 0.0162(2) Uani 1 1 d . . .
O1 O 0.44638(12) 0.3408(3) 0.48419(10) 0.0328(7) Uani 1 1 d . . .
O2 O 0.38181(12) 0.4882(2) 0.46436(10) 0.0299(7) Uani 1 1 d . . .
O3 O 0.38136(12) -0.1530(2) 0.33466(10) 0.0269(6) Uani 1 1 d . . .
S1 S 0.20351(4) -0.06027(9) 0.28767(4) 0.0237(2) Uani 1 1 d . . .
C1 C 0.23858(15) 0.0556(3) 0.32474(12) 0.0135(8) Uani 1 1 d . . .
C2 C 0.19976(15) 0.1556(3) 0.33353(13) 0.0148(8) Uani 1 1 d . . .
C3 C 0.22301(15) 0.2590(3) 0.36066(12) 0.0150(8) Uani 1 1 d . . .
H3A H 0.2021 0.3286 0.3675 0.018 Uiso 1 1 calc R . .
C4 C 0.27999(15) 0.2490(3) 0.37644(12) 0.0130(8) Uani 1 1 d . . .
C5 C 0.31034(15) 0.3343(3) 0.40778(13) 0.0164(8) Uani 1 1 d . . .
H5A H 0.2954 0.4088 0.4182 0.020 Uiso 1 1 calc R . .
C6 C 0.36610(15) 0.2982(3) 0.42253(13) 0.0157(8) Uani 1 1 d . . .
C7 C 0.38210(16) 0.1862(3) 0.40292(12) 0.0161(8) Uani 1 1 d . . .
H7A H 0.4187 0.1571 0.4092 0.019 Uiso 1 1 calc R . .
C8 C 0.40362(17) 0.3741(4) 0.45971(14) 0.0200(9) Uani 1 1 d . . .
C9 C 0.4101(2) 0.5698(4) 0.50315(17) 0.0384(12) Uani 1 1 d . . .
H9A H 0.3907 0.6476 0.5027 0.058 Uiso 1 1 calc R . .
H9B H 0.4479 0.5830 0.4951 0.058 Uiso 1 1 calc R . .
H9C H 0.4105 0.5330 0.5375 0.058 Uiso 1 1 calc R . .
C10 C 0.25234(17) -0.1776(4) 0.27343(15) 0.0273(10) Uani 1 1 d . . .
H10A H 0.2330 -0.2419 0.2529 0.041 Uiso 1 1 calc R . .
H10B H 0.2696 -0.2118 0.3059 0.041 Uiso 1 1 calc R . .
H10C H 0.2806 -0.1421 0.2539 0.041 Uiso 1 1 calc R . .
C11 C 0.35806(15) -0.0645(4) 0.34365(13) 0.0164(8) Uani 1 1 d . . .
C111 C 0.25388(16) -0.1254(4) 0.44375(14) 0.0213(9) Uani 1 1 d . . .
C112 C 0.26194(19) -0.2221(4) 0.41026(16) 0.0317(10) Uani 1 1 d . . .
H11E H 0.2880 -0.2135 0.3858 0.038 Uiso 1 1 calc R . .
C113 C 0.2325(2) -0.3319(4) 0.41191(18) 0.0387(12) Uani 1 1 d . . .
H11D H 0.2383 -0.3952 0.3883 0.046 Uiso 1 1 calc R . .
C114 C 0.19466(19) -0.3473(4) 0.44840(17) 0.0372(11) Uani 1 1 d . . .
H11A H 0.1752 -0.4214 0.4502 0.045 Uiso 1 1 calc R . .
C115 C 0.1859(2) -0.2515(4) 0.48240(17) 0.0401(12) Uani 1 1 d . . .
H11B H 0.1602 -0.2611 0.5071 0.048 Uiso 1 1 calc R . .
C116 C 0.21483(18) -0.1414(4) 0.48021(16) 0.0324(10) Uani 1 1 d . . .
H11C H 0.2082 -0.0774 0.5032 0.039 Uiso 1 1 calc R . .
C121 C 0.27144(17) 0.1254(4) 0.48471(13) 0.0197(9) Uani 1 1 d . . .
C122 C 0.21489(17) 0.1592(4) 0.47587(14) 0.0235(9) Uani 1 1 d . . .
H12A H 0.1907 0.1136 0.4524 0.028 Uiso 1 1 calc R . .
C123 C 0.19458(18) 0.2599(4) 0.50178(14) 0.0302(10) Uani 1 1 d . . .
H12C H 0.1569 0.2816 0.4957 0.036 Uiso 1 1 calc R . .
C127 C 0.28610(19) 0.2947(4) 0.54656(15) 0.0327(11) Uani 1 1 d . . .
H12E H 0.3098 0.3397 0.5706 0.039 Uiso 1 1 calc R . .
C124 C 0.2302(2) 0.3281(4) 0.53655(16) 0.0361(11) Uani 1 1 d . . .
H12B H 0.2166 0.3966 0.5534 0.043 Uiso 1 1 calc R . .
C126 C 0.30657(17) 0.1937(4) 0.52052(14) 0.0250(9) Uani 1 1 d . . .
H12D H 0.3441 0.1717 0.5271 0.030 Uiso 1 1 calc R . .
C131 C 0.35965(16) -0.0524(3) 0.48686(14) 0.0193(9) Uani 1 1 d . . .
C132 C 0.41243(16) -0.0707(3) 0.47146(14) 0.0183(8) Uani 1 1 d . . .
H13E H 0.4199 -0.0483 0.4376 0.022 Uiso 1 1 calc R . .
C133 C 0.45480(17) -0.1225(3) 0.50624(14) 0.0230(9) Uani 1 1 d . . .
H13C H 0.4902 -0.1356 0.4953 0.028 Uiso 1 1 calc R . .
C134 C 0.44439(17) -0.1543(4) 0.55667(14) 0.0245(9) Uani 1 1 d . . .
H13A H 0.4728 -0.1878 0.5800 0.029 Uiso 1 1 calc R . .
C135 C 0.39175(18) -0.1364(4) 0.57245(15) 0.0265(10) Uani 1 1 d . . .
H13B H 0.3847 -0.1578 0.6065 0.032 Uiso 1 1 calc R . .
C136 C 0.34937(18) -0.0871(4) 0.53814(14) 0.0246(9) Uani 1 1 d . . .
H13D H 0.3138 -0.0768 0.5490 0.030 Uiso 1 1 calc R . .
C211 C 0.33310(17) 0.0662(3) 0.22132(13) 0.0187(8) Uani 1 1 d . . .
C212 C 0.27789(17) 0.0611(4) 0.19866(14) 0.0225(9) Uani 1 1 d . . .
H21D H 0.2507 0.1096 0.2123 0.027 Uiso 1 1 calc R . .
C213 C 0.26314(19) -0.0160(4) 0.15589(14) 0.0298(10) Uani 1 1 d . . .
H21E H 0.2262 -0.0186 0.1407 0.036 Uiso 1 1 calc R . .
C214 C 0.3033(2) -0.0885(4) 0.13595(15) 0.0344(11) Uani 1 1 d . . .
H21A H 0.2934 -0.1405 0.1074 0.041 Uiso 1 1 calc R . .
C215 C 0.3579(2) -0.0840(4) 0.15827(15) 0.0320(10) Uani 1 1 d . . .
H21C H 0.3848 -0.1326 0.1443 0.038 Uiso 1 1 calc R . .
C216 C 0.37349(17) -0.0079(4) 0.20143(13) 0.0227(9) Uani 1 1 d . . .
H21B H 0.4104 -0.0067 0.2167 0.027 Uiso 1 1 calc R . .
C221 C 0.32849(15) 0.3203(4) 0.25428(13) 0.0188(8) Uani 1 1 d . . .
C222 C 0.30988(17) 0.3437(4) 0.20166(15) 0.0254(9) Uani 1 1 d . . .
H22B H 0.3032 0.2782 0.1781 0.031 Uiso 1 1 calc R . .
C223 C 0.30128(19) 0.4641(4) 0.18433(16) 0.0324(11) Uani 1 1 d . . .
H22E H 0.2885 0.4789 0.1492 0.039 Uiso 1 1 calc R . .
C224 C 0.31128(19) 0.5618(4) 0.21804(18) 0.0348(11) Uani 1 1 d . . .
H22D H 0.3053 0.6425 0.2060 0.042 Uiso 1 1 calc R . .
C225 C 0.33055(19) 0.5396(4) 0.27074(17) 0.0310(10) Uani 1 1 d . . .
H22C H 0.3379 0.6055 0.2939 0.037 Uiso 1 1 calc R . .
C226 C 0.33865(17) 0.4203(4) 0.28824(15) 0.0247(9) Uani 1 1 d . . .
H22A H 0.3512 0.4060 0.3235 0.030 Uiso 1 1 calc R . .
C231 C 0.42735(16) 0.1838(3) 0.27947(13) 0.0174(8) Uani 1 1 d . . .
C232 C 0.44958(16) 0.2734(4) 0.24807(14) 0.0224(9) Uani 1 1 d . . .
H23D H 0.4259 0.3293 0.2291 0.027 Uiso 1 1 calc R . .
C233 C 0.50679(17) 0.2791(4) 0.24514(15) 0.0280(10) Uani 1 1 d . . .
H23A H 0.5213 0.3395 0.2243 0.034 Uiso 1 1 calc R . .
C234 C 0.54234(16) 0.1974(4) 0.27240(15) 0.0264(10) Uani 1 1 d . . .
H23E H 0.5807 0.2012 0.2696 0.032 Uiso 1 1 calc R . .
C235 C 0.52099(17) 0.1091(4) 0.30422(14) 0.0239(9) Uani 1 1 d . . .
H23B H 0.5451 0.0533 0.3228 0.029 Uiso 1 1 calc R . .
C236 C 0.46399(16) 0.1033(3) 0.30843(14) 0.0199(9) Uani 1 1 d . . .
H23C H 0.4500 0.0453 0.3308 0.024 Uiso 1 1 calc R . .
C311 C 0.09739(15) 0.3026(4) 0.33370(13) 0.0187(8) Uani 1 1 d . . .
C312 C 0.08181(18) 0.2983(4) 0.38464(15) 0.0295(10) Uani 1 1 d . . .
H31D H 0.0846 0.2244 0.4034 0.035 Uiso 1 1 calc R . .
C313 C 0.06214(19) 0.4039(4) 0.40759(16) 0.0332(11) Uani 1 1 d . . .
H31E H 0.0518 0.4010 0.4418 0.040 Uiso 1 1 calc R . .
C314 C 0.05804(19) 0.5123(4) 0.37985(18) 0.0387(12) Uani 1 1 d . . .
H31B H 0.0455 0.5835 0.3955 0.046 Uiso 1 1 calc R . .
C315 C 0.0723(2) 0.5169(4) 0.32917(18) 0.0444(13) Uani 1 1 d . . .
H31A H 0.0684 0.5907 0.3103 0.053 Uiso 1 1 calc R . .
C316 C 0.09240(19) 0.4130(4) 0.30596(16) 0.0337(11) Uani 1 1 d . . .
H31C H 0.1026 0.4170 0.2717 0.040 Uiso 1 1 calc R . .
C321 C 0.08527(16) 0.0394(4) 0.32975(13) 0.0184(8) Uani 1 1 d . . .
C322 C 0.02837(17) 0.0355(4) 0.31283(14) 0.0248(9) Uani 1 1 d . . .
H32C H 0.0130 0.0928 0.2882 0.030 Uiso 1 1 calc R . .
C323 C -0.00536(18) -0.0534(4) 0.33245(16) 0.0301(10) Uani 1 1 d . . .
H32E H -0.0432 -0.0577 0.3201 0.036 Uiso 1 1 calc R . .
C324 C 0.01669(18) -0.1356(4) 0.37021(15) 0.0307(10) Uani 1 1 d . . .
H32D H -0.0063 -0.1944 0.3838 0.037 Uiso 1 1 calc R . .
C325 C 0.07294(18) -0.1308(4) 0.38798(15) 0.0288(10) Uani 1 1 d . . .
H32A H 0.0877 -0.1865 0.4136 0.035 Uiso 1 1 calc R . .
C326 C 0.10753(16) -0.0439(3) 0.36802(14) 0.0214(9) Uani 1 1 d . . .
H32B H 0.1454 -0.0411 0.3801 0.026 Uiso 1 1 calc R . .
C331 C 0.12388(16) 0.1772(4) 0.23769(13) 0.0207(9) Uani 1 1 d . . .
C332 C 0.08837(17) 0.1060(4) 0.20367(14) 0.0254(9) Uani 1 1 d . . .
H33B H 0.0650 0.0478 0.2171 0.030 Uiso 1 1 calc R . .
C333 C 0.08772(18) 0.1213(4) 0.14954(15) 0.0322(11) Uani 1 1 d . . .
H33D H 0.0646 0.0721 0.1266 0.039 Uiso 1 1 calc R . .
C334 C 0.12147(18) 0.2099(4) 0.12996(15) 0.0331(11) Uani 1 1 d . . .
H33E H 0.1202 0.2214 0.0937 0.040 Uiso 1 1 calc R . .
C335 C 0.15688(18) 0.2815(4) 0.16307(15) 0.0326(11) Uani 1 1 d . . .
H33A H 0.1795 0.3409 0.1493 0.039 Uiso 1 1 calc R . .
C336 C 0.15867(17) 0.2642(4) 0.21723(14) 0.0265(9) Uani 1 1 d . . .
H33C H 0.1832 0.3108 0.2399 0.032 Uiso 1 1 calc R . .
Cl1S Cl 0.09694(6) -0.04049(12) 0.03752(4) 0.0460(3) Uani 1 1 d . . .
C1S C 0.5121(2) 0.3597(5) 0.6166(2) 0.0586(15) Uani 1 1 d . . .
H1SA H 0.5259 0.3498 0.5823 0.070 Uiso 1 1 calc R . .
H1SB H 0.5358 0.3113 0.6421 0.070 Uiso 1 1 calc R . .
Cl1A Cl 0.51413(6) 0.52217(13) 0.63560(5) 0.0548(4) Uani 1 1 d . . .
C2S C 0.4543(2) 0.3171(5) 0.61467(18) 0.0489(14) Uani 1 1 d . . .
H2SA H 0.4314 0.3599 0.5868 0.059 Uiso 1 1 calc R . .
H2SB H 0.4394 0.3348 0.6479 0.059 Uiso 1 1 calc R . .
Cl2A Cl 0.45261(6) 0.15370(11) 0.60250(4) 0.0517(4) Uani 1 1 d . . .
C3S C 0.0124(3) 0.4492(5) -0.0107(3) 0.097(3) Uani 1 1 d . . .
H3SA H 0.0098 0.4533 -0.0489 0.116 Uiso 1 1 calc R . .
H3SB H -0.0037 0.3720 0.0001 0.116 Uiso 1 1 calc R . .
Cl3S Cl 0.08697(7) 0.46875(19) 0.01971(8) 0.0996(7) Uani 1 1 d U . .
C4S C 0.0887(4) 0.7788(7) 0.1554(2) 0.093(2) Uani 0.30 1 d PD A 1
H4SA H 0.0657 0.7155 0.1369 0.112 Uiso 0.30 1 calc PR A 1
H4SB H 0.0758 0.8567 0.1395 0.112 Uiso 0.30 1 calc PR A 1
Cl4S Cl 0.0642(3) 0.7829(6) 0.2214(3) 0.069(2) Uani 0.30 1 d P A 1
C5S C 0.1411(6) 0.762(2) 0.1382(9) 0.073(6) Uani 0.30 1 d PD A 1
H5SA H 0.1661 0.8301 0.1489 0.087 Uiso 0.30 1 calc PR A 1
H5SB H 0.1387 0.7533 0.1001 0.087 Uiso 0.30 1 calc PR A 1
Cl5S Cl 0.1643(3) 0.6190(6) 0.1710(3) 0.093(2) Uani 0.30 1 d PU A 1
C4A C 0.0887(4) 0.7788(7) 0.1554(2) 0.093(2) Uani 0.70 1 d P B 2
H4AA H 0.0491 0.7906 0.1444 0.112 Uiso 0.70 1 calc PR B 2
H4AB H 0.1073 0.8577 0.1518 0.112 Uiso 0.70 1 calc PR B 2
Cl4A Cl 0.09647(14) 0.7353(4) 0.22206(12) 0.0938(13) Uani 0.70 1 d P B 2
C5A C 0.1105(4) 0.6925(9) 0.1213(3) 0.069(3) Uani 0.70 1 d P B 2
H5AA H 0.1043 0.7252 0.0858 0.083 Uiso 0.70 1 calc PR B 2
H5AB H 0.0885 0.6173 0.1222 0.083 Uiso 0.70 1 calc PR B 2
Cl5A Cl 0.18388(12) 0.6496(3) 0.13317(12) 0.0883(8) Uani 0.70 1 d P B 2
O1W O -0.00361(15) -0.1694(3) -0.03013(11) 0.0471(9) Uani 1 1 d . . .
H1WB H 0.0212 -0.1386 -0.0077 0.057 Uiso 1 1 d R . .
H1WA H -0.0350 -0.1363 -0.0260 0.057 Uiso 1 1 d R . .

loop_
_atom_site_aniso_label
_atom_site_aniso_U_11
_atom_site_aniso_U_22
_atom_site_aniso_U_33
_atom_site_aniso_U_23
_atom_site_aniso_U_13
_atom_site_aniso_U_12
Os1 0.01194(8) 0.01262(8) 0.01347(8) -0.00021(6) 0.00164(5) 0.00083(7)
P1 0.0157(5) 0.0189(5) 0.0152(5) 0.0012(4) 0.0023(4) 0.0001(4)
P2 0.0153(5) 0.0142(5) 0.0158(5) 0.0009(4) 0.0024(4) 0.0010(4)
P3 0.0131(5) 0.0204(5) 0.0149(5) -0.0010(4) 0.0007(4) 0.0011(4)
O1 0.0272(17) 0.0314(18) 0.0366(16) -0.0039(14) -0.0118(14) -0.0007(15)
O2 0.0304(17) 0.0203(16) 0.0363(16) -0.0122(13) -0.0095(13) -0.0011(14)
O3 0.0279(16) 0.0176(16) 0.0355(16) -0.0024(13) 0.0050(13) 0.0052(14)
S1 0.0186(5) 0.0216(6) 0.0301(5) -0.0083(4) -0.0006(4) -0.0005(4)
C1 0.0150(19) 0.015(2) 0.0107(16) 0.0021(14) 0.0032(14) -0.0010(16)
C2 0.0144(19) 0.016(2) 0.0140(17) 0.0002(15) 0.0032(15) 0.0002(17)
C3 0.0159(19) 0.017(2) 0.0129(17) 0.0011(15) 0.0035(15) 0.0029(17)
C4 0.0163(19) 0.0151(19) 0.0078(16) 0.0018(15) 0.0023(14) 0.0017(17)
C5 0.018(2) 0.015(2) 0.0159(18) -0.0016(15) 0.0048(15) 0.0019(17)
C6 0.0115(19) 0.019(2) 0.0167(18) -0.0016(16) 0.0014(15) -0.0055(16)
C7 0.0159(19) 0.018(2) 0.0152(17) 0.0031(15) 0.0052(15) 0.0006(17)
C8 0.022(2) 0.018(2) 0.0198(19) -0.0002(16) 0.0014(17) -0.0034(18)
C9 0.045(3) 0.025(3) 0.043(3) -0.015(2) -0.005(2) -0.012(2)
C10 0.030(2) 0.023(2) 0.028(2) -0.0059(18) -0.0011(18) 0.004(2)
C11 0.0128(19) 0.022(2) 0.0142(18) 0.0012(16) 0.0019(15) -0.0053(18)
C111 0.018(2) 0.023(2) 0.0230(19) 0.0048(17) -0.0017(17) -0.0008(18)
C112 0.036(3) 0.027(2) 0.033(2) 0.0007(19) 0.012(2) -0.008(2)
C113 0.051(3) 0.018(2) 0.048(3) -0.002(2) 0.008(2) -0.006(2)
C114 0.035(3) 0.027(3) 0.050(3) 0.011(2) 0.002(2) -0.014(2)
C115 0.038(3) 0.044(3) 0.040(3) 0.013(2) 0.013(2) -0.012(3)
C116 0.032(3) 0.035(3) 0.032(2) 0.002(2) 0.008(2) -0.007(2)
C121 0.024(2) 0.021(2) 0.0148(18) 0.0042(16) 0.0053(16) 0.0001(18)
C122 0.025(2) 0.028(2) 0.0180(19) 0.0023(17) 0.0032(17) 0.001(2)
C123 0.029(2) 0.038(3) 0.025(2) 0.000(2) 0.0092(18) 0.008(2)
C127 0.040(3) 0.036(3) 0.024(2) -0.0102(19) 0.007(2) -0.001(2)
C124 0.049(3) 0.030(3) 0.032(2) -0.009(2) 0.016(2) 0.005(2)
C126 0.023(2) 0.028(2) 0.023(2) -0.0010(18) 0.0012(17) 0.000(2)
C131 0.021(2) 0.016(2) 0.0198(19) 0.0007(15) -0.0037(16) -0.0031(17)
C132 0.019(2) 0.016(2) 0.0201(19) 0.0020(16) -0.0001(16) -0.0038(17)
C133 0.018(2) 0.018(2) 0.031(2) -0.0019(17) -0.0033(18) -0.0007(18)
C134 0.027(2) 0.017(2) 0.027(2) 0.0018(17) -0.0099(18) 0.0010(19)
C135 0.037(3) 0.023(2) 0.0188(19) 0.0058(17) -0.0024(18) -0.004(2)
C136 0.026(2) 0.024(2) 0.024(2) 0.0008(18) 0.0019(17) -0.001(2)
C211 0.025(2) 0.015(2) 0.0170(18) 0.0035(16) 0.0047(16) -0.0026(18)
C212 0.026(2) 0.024(2) 0.0178(19) 0.0019(17) 0.0035(17) 0.0007(19)
C213 0.031(2) 0.035(3) 0.022(2) 0.0045(19) -0.0044(19) -0.008(2)
C214 0.056(3) 0.027(2) 0.019(2) -0.0037(19) 0.001(2) -0.007(2)
C215 0.042(3) 0.025(2) 0.030(2) -0.0076(19) 0.006(2) 0.003(2)
C216 0.027(2) 0.023(2) 0.0183(19) -0.0015(17) 0.0047(17) 0.0017(19)
C221 0.016(2) 0.021(2) 0.0207(19) 0.0047(16) 0.0062(16) 0.0028(17)
C222 0.027(2) 0.019(2) 0.029(2) 0.0041(18) 0.0014(18) 0.0007(19)
C223 0.035(3) 0.029(3) 0.032(2) 0.012(2) -0.002(2) 0.003(2)
C224 0.032(3) 0.023(2) 0.051(3) 0.012(2) 0.013(2) 0.006(2)
C225 0.036(3) 0.019(2) 0.040(3) -0.0012(19) 0.014(2) 0.002(2)
C226 0.028(2) 0.023(2) 0.024(2) 0.0034(18) 0.0082(18) 0.002(2)
C231 0.018(2) 0.017(2) 0.0175(18) -0.0040(16) 0.0033(16) -0.0013(17)
C232 0.021(2) 0.020(2) 0.026(2) 0.0047(17) 0.0018(17) 0.0023(18)
C233 0.022(2) 0.033(3) 0.030(2) 0.0033(19) 0.0112(18) -0.007(2)
C234 0.012(2) 0.033(3) 0.034(2) -0.007(2) 0.0039(18) -0.0041(19)
C235 0.020(2) 0.025(2) 0.025(2) -0.0035(17) -0.0022(17) 0.0048(19)
C236 0.019(2) 0.022(2) 0.0194(18) -0.0014(16) 0.0043(16) -0.0001(18)
C311 0.0123(19) 0.023(2) 0.0202(19) -0.0043(17) -0.0041(16) 0.0034(17)
C312 0.031(2) 0.029(2) 0.029(2) -0.0026(19) 0.0098(19) -0.002(2)
C313 0.037(3) 0.035(3) 0.030(2) -0.012(2) 0.014(2) -0.001(2)
C314 0.032(3) 0.039(3) 0.044(3) -0.017(2) 0.003(2) 0.007(2)
C315 0.053(3) 0.029(3) 0.049(3) -0.001(2) -0.005(3) 0.019(3)
C316 0.039(3) 0.034(3) 0.028(2) 0.002(2) 0.001(2) 0.013(2)
C321 0.020(2) 0.023(2) 0.0122(17) -0.0044(16) 0.0022(16) -0.0016(18)
C322 0.022(2) 0.031(2) 0.021(2) 0.0015(18) 0.0014(17) -0.003(2)
C323 0.018(2) 0.040(3) 0.032(2) -0.007(2) 0.0001(18) -0.005(2)
C324 0.033(3) 0.027(2) 0.034(2) -0.002(2) 0.009(2) -0.013(2)
C325 0.028(2) 0.027(2) 0.031(2) 0.0046(19) 0.0042(19) 0.000(2)
C326 0.016(2) 0.024(2) 0.024(2) -0.0011(17) 0.0029(17) -0.0006(18)
C331 0.017(2) 0.029(2) 0.0161(18) 0.0023(17) 0.0020(16) 0.0043(19)
C332 0.023(2) 0.033(3) 0.020(2) 0.0014(18) 0.0001(17) 0.000(2)
C333 0.029(2) 0.048(3) 0.018(2) -0.005(2) -0.0029(18) 0.004(2)
C334 0.030(2) 0.051(3) 0.019(2) 0.006(2) 0.0067(19) 0.012(2)
C335 0.028(2) 0.045(3) 0.026(2) 0.011(2) 0.0094(19) 0.003(2)
C336 0.019(2) 0.034(3) 0.026(2) -0.0005(19) -0.0014(17) 0.002(2)
Cl1S 0.0552(8) 0.0474(7) 0.0370(6) -0.0061(5) 0.0126(6) 0.0169(7)
C1S 0.051(4) 0.067(4) 0.060(3) 0.010(3) 0.018(3) 0.003(3)
Cl1A 0.0593(9) 0.0478(8) 0.0583(8) -0.0078(6) 0.0102(7) -0.0158(7)
C2S 0.057(4) 0.054(3) 0.034(3) 0.004(2) -0.003(2) 0.010(3)
Cl2A 0.0820(11) 0.0346(7) 0.0381(6) -0.0013(5) 0.0045(6) -0.0032(7)
C3S 0.137(8) 0.053(4) 0.111(6) 0.038(4) 0.059(5) 0.009(5)
Cl3S 0.0403(9) 0.1064(14) 0.1533(16) 0.0646(13) 0.0159(10) 0.0099(10)
C4S 0.131(8) 0.095(6) 0.057(4) 0.028(4) 0.021(4) 0.031(5)
Cl4S 0.086(5) 0.045(3) 0.078(4) 0.001(3) 0.008(4) -0.035(4)
C5S 0.026(10) 0.075(16) 0.111(17) 0.001(14) -0.020(11) 0.009(11)
Cl5S 0.076(4) 0.063(4) 0.130(5) -0.013(4) -0.036(4) 0.029(3)
C4A 0.131(8) 0.095(6) 0.057(4) 0.028(4) 0.021(4) 0.031(5)
Cl4A 0.097(2) 0.139(4) 0.0440(13) -0.0045(18) -0.0004(17) -0.078(2)
C5A 0.062(6) 0.068(6) 0.075(6) 0.028(5) -0.006(5) -0.003(6)
Cl5A 0.0733(19) 0.0781(19) 0.110(2) -0.0030(17) -0.0085(17) 0.0267(15)
O1W 0.067(3) 0.0357(19) 0.0396(18) -0.0075(15) 0.0083(17) 0.0056(18)

loop_
_atom_type_symbol
_atom_type_description
_atom_type_scat_dispersion_real
_atom_type_scat_dispersion_imag
_atom_type_scat_source
C C 0.0033 0.0016 'International Tables Vol C Tables 4.2.6.8 and 6.1.1.4'
H H 0.0000 0.0000 'International Tables Vol C Tables 4.2.6.8 and 6.1.1.4'
O O 0.0106 0.0060 'International Tables Vol C Tables 4.2.6.8 and 6.1.1.4'
P P 0.1023 0.0942 'International Tables Vol C Tables 4.2.6.8 and 6.1.1.4'
S S 0.1246 0.1234 'International Tables Vol C Tables 4.2.6.8 and 6.1.1.4'
Cl Cl 0.1484 0.1585 'International Tables Vol C Tables 4.2.6.8 and 6.1.1.4'
Os Os -1.2165 7.6030 'International Tables Vol C Tables 4.2.6.8 and 6.1.1.4'

loop_
_geom_angle_atom_site_label_1
_geom_angle_atom_site_label_2
_geom_angle_atom_site_label_3
_geom_angle
_geom_angle_site_symmetry_1
C11 Os1 C1 103.44(14) .
C11 Os1 C7 102.84(15) .
C1 Os1 C7 153.57(14) .
C11 Os1 C4 178.57(13) .
C1 Os1 C4 77.68(13) .
C7 Os1 C4 76.00(14) .
C11 Os1 P2 87.22(10) .
C1 Os1 P2 93.70(9) .
C7 Os1 P2 90.26(9) .
C4 Os1 P2 93.61(9) .
C11 Os1 P1 91.45(10) .
C1 Os1 P1 93.15(9) .
C7 Os1 P1 83.47(9) .
C4 Os1 P1 87.58(9) .
P2 Os1 P1 173.14(3) .
C121 P1 C111 105.98(18) .
C121 P1 C131 102.34(17) .
C111 P1 C131 98.40(17) .
C121 P1 Os1 113.72(12) .
C111 P1 Os1 117.09(12) .
C131 P1 Os1 117.18(13) .
C221 P2 C231 99.69(17) .
C221 P2 C211 102.83(16) .
C231 P2 C211 102.23(17) .
C221 P2 Os1 121.33(12) .
C231 P2 Os1 115.05(11) .
C211 P2 Os1 113.14(12) .
C331 P3 C2 107.80(17) .
C331 P3 C311 108.60(18) .
C2 P3 C311 108.68(16) .
C331 P3 C321 113.07(17) .
C2 P3 C321 113.51(17) .
C311 P3 C321 105.00(18) .
C8 O2 C9 117.3(3) .
C1 S1 C10 109.30(18) .
C2 C1 S1 109.6(3) .
C2 C1 Os1 114.2(2) .
S1 C1 Os1 136.2(2) .
C3 C2 C1 116.0(3) .
C3 C2 P3 117.2(3) .
C1 C2 P3 126.6(3) .
C4 C3 C2 114.4(3) .
C5 C4 C3 124.2(3) .
C5 C4 Os1 117.7(3) .
C3 C4 Os1 117.7(3) .
C4 C5 C6 113.7(3) .
C7 C6 C5 116.0(3) .
C7 C6 C8 122.9(3) .
C5 C6 C8 121.0(3) .
C6 C7 Os1 116.5(3) .
O1 C8 O2 123.2(3) .
O1 C8 C6 126.6(4) .
O2 C8 C6 110.2(3) .
O3 C11 Os1 179.0(3) .
C112 C111 C116 117.7(4) .
C112 C111 P1 118.3(3) .
C116 C111 P1 123.6(3) .
C111 C112 C113 121.9(4) .
C114 C113 C112 119.9(4) .
C113 C114 C115 119.2(4) .
C114 C115 C116 120.8(4) .
C115 C116 C111 120.5(4) .
C126 C121 C122 118.7(4) .
C126 C121 P1 120.4(3) .
C122 C121 P1 120.3(3) .
C123 C122 C121 120.6(4) .
C124 C123 C122 120.0(4) .
C124 C127 C126 119.8(4) .
C123 C124 C127 120.3(4) .
C121 C126 C127 120.6(4) .
C132 C131 C136 118.6(4) .
C132 C131 P1 123.8(3) .
C136 C131 P1 117.5(3) .
C131 C132 C133 120.5(4) .
C134 C133 C132 120.2(4) .
C135 C134 C133 119.7(4) .
C134 C135 C136 120.5(4) .
C135 C136 C131 120.4(4) .
C216 C211 C212 119.6(3) .
C216 C211 P2 121.1(3) .
C212 C211 P2 119.2(3) .
C213 C212 C211 120.4(4) .
C214 C213 C212 119.9(4) .
C215 C214 C213 119.9(4) .
C214 C215 C216 121.1(4) .
C211 C216 C215 119.0(4) .
C226 C221 C222 118.5(3) .
C226 C221 P2 117.5(3) .
C222 C221 P2 123.3(3) .
C223 C222 C221 120.1(4) .
C224 C223 C222 121.0(4) .
C223 C224 C225 119.5(4) .
C226 C225 C224 119.8(4) .
C225 C226 C221 121.2(4) .
C236 C231 C232 118.6(4) .
C236 C231 P2 121.0(3) .
C232 C231 P2 120.2(3) .
C233 C232 C231 120.0(4) .
C234 C233 C232 121.0(4) .
C233 C234 C235 119.6(4) .
C234 C235 C236 120.2(4) .
C235 C236 C231 120.4(4) .
C316 C311 C312 119.3(4) .
C316 C311 P3 123.1(3) .
C312 C311 P3 117.6(3) .
C313 C312 C311 120.2(4) .
C314 C313 C312 119.8(4) .
C313 C314 C315 120.5(4) .
C314 C315 C316 120.4(4) .
C315 C316 C311 119.9(4) .
C322 C321 C326 119.5(4) .
C322 C321 P3 119.2(3) .
C326 C321 P3 120.8(3) .
C323 C322 C321 120.1(4) .
C324 C323 C322 120.3(4) .
C323 C324 C325 120.0(4) .
C324 C325 C326 120.5(4) .
C325 C326 C321 119.6(4) .
C332 C331 C336 119.6(3) .
C332 C331 P3 123.1(3) .
C336 C331 P3 117.3(3) .
C331 C332 C333 120.0(4) .
C334 C333 C332 119.6(4) .
C335 C334 C333 121.2(4) .
C334 C335 C336 119.3(4) .
C335 C336 C331 120.2(4) .
C2S C1S Cl1A 108.2(4) .
C1S C2S Cl2A 108.7(4) .
C3S C3S Cl3S 100.2(8) 3_565
C5S C4S Cl4S 132.6(12) .
C4S C5S Cl5S 102.2(12) .

loop_
_geom_bond_atom_site_label_1
_geom_bond_atom_site_label_2
_geom_bond_distance
_geom_bond_site_symmetry_2
Os1 C11 1.914(4) .
Os1 C1 2.080(4) .
Os1 C7 2.081(4) .
Os1 C4 2.083(3) .
Os1 P2 2.3868(9) .
Os1 P1 2.4033(9) .
P1 C121 1.825(4) .
P1 C111 1.828(4) .
P1 C131 1.836(4) .
P2 C221 1.833(4) .
P2 C231 1.843(4) .
P2 C211 1.843(4) .
P3 C331 1.795(3) .
P3 C2 1.797(4) .
P3 C311 1.801(4) .
P3 C321 1.802(4) .
O1 C8 1.200(4) .
O2 C8 1.348(5) .
O2 C9 1.441(4) .
O3 C11 1.141(4) .
S1 C1 1.733(4) .
S1 C10 1.787(4) .
C1 C2 1.457(5) .
C2 C3 1.399(5) .
C3 C4 1.389(5) .
C4 C5 1.378(5) .
C5 C6 1.407(5) .
C6 C7 1.377(5) .
C6 C8 1.485(5) .
C111 C112 1.374(5) .
C111 C116 1.394(5) .
C112 C113 1.382(6) .
C113 C114 1.373(6) .
C114 C115 1.378(6) .
C115 C116 1.380(6) .
C121 C126 1.389(5) .
C121 C122 1.400(5) .
C122 C123 1.386(5) .
C123 C124 1.379(6) .
C127 C124 1.387(6) .
C127 C126 1.391(5) .
C131 C132 1.376(5) .
C131 C136 1.404(5) .
C132 C133 1.396(5) .
C133 C134 1.376(5) .
C134 C135 1.376(6) .
C135 C136 1.378(5) .
C211 C216 1.390(5) .
C211 C212 1.390(5) .
C212 C213 1.388(5) .
C213 C214 1.377(6) .
C214 C215 1.374(6) .
C215 C216 1.393(5) .
C221 C226 1.390(5) .
C221 C222 1.392(5) .
C222 C223 1.382(5) .
C223 C224 1.366(6) .
C224 C225 1.395(6) .
C225 C226 1.370(5) .
C231 C236 1.393(5) .
C231 C232 1.395(5) .
C232 C233 1.382(5) .
C233 C234 1.366(6) .
C234 C235 1.383(5) .
C235 C236 1.383(5) .
C311 C316 1.384(5) .
C311 C312 1.386(5) .
C312 C313 1.385(5) .
C313 C314 1.365(6) .
C314 C315 1.369(6) .
C315 C316 1.378(6) .
C321 C322 1.389(5) .
C321 C326 1.392(5) .
C322 C323 1.380(6) .
C323 C324 1.374(6) .
C324 C325 1.379(6) .
C325 C326 1.382(5) .
C331 C332 1.385(5) .
C331 C336 1.391(5) .
C332 C333 1.387(5) .
C333 C334 1.378(6) .
C334 C335 1.372(6) .
C335 C336 1.388(5) .
C1S C2S 1.458(7) .
C1S Cl1A 1.819(6) .
C2S Cl2A 1.791(5) .
C3S C3S 1.385(12) 3_565
C3S Cl3S 1.886(9) .
C4S C5S 1.384(9) .
C4S Cl4S 1.836(10) .
C5S Cl5S 1.81(2) .
C5A Cl5A 1.815(10) .

loop_
_geom_hbond_atom_site_label_D
_geom_hbond_atom_site_label_H
_geom_hbond_atom_site_label_A
_geom_hbond_distance_DH
_geom_hbond_distance_HA
_geom_hbond_distance_DA
_geom_hbond_angle_DHA
_geom_hbond_site_symmetry_A
O1W H1WB Cl1S 0.85 2.31 3.143(4) 167.8 .
O1W H1WA Cl1S 0.85 2.42 3.177(3) 149.1 3
